data_4502493
loop_
_publ_author_name
'Li, Dong-Ping'
'Zhou, Xin-Hui'
'Liang, Xiao-Qiang'
'Li, Cheng-Hui'
'Chen, Chao'
'Liu, Jian'
'You, Xiao-Zeng'

_publ_section_title
;
 Novel Structural Diversity of Triazolate-Based Coordination Polymers
 Generated Solvothermally with Anions
;
_journal_issue 5
_journal_name_full 'Crystal Growth &amp; Design'
_journal_page_first 2136
_journal_paper_doi 10.1021/cg9012894
_journal_volume 10
_journal_year 2010
_chemical_formula_sum 'C10 H12 Br Cd3 N15 O'
_chemical_formula_weight 775.46
_chemical_name_systematic
; 
 ? 
;
_space_group_IT_number 36
_symmetry_cell_setting orthorhombic
_symmetry_space_group_name_Hall 'C 2c -2'
_symmetry_space_group_name_H-M 'C m c 21'
_atom_sites_solution_hydrogens geom
_atom_sites_solution_primary direct
_atom_sites_solution_secondary difmap
_audit_creation_method SHELXL-97
_cell_angle_alpha 90.00
_cell_angle_beta 90.00
_cell_angle_gamma 90.00
_cell_formula_units_Z 4
_cell_length_a 10.7383(11)
_cell_length_b 26.276(3)
_cell_length_c 7.8516(8)
_cell_measurement_temperature 291(2)
_cell_volume 2215.4(4)
_computing_cell_refinement SMART
_computing_data_collection 'SMART (Bruker, 2000)'
_computing_data_reduction 'SAINT (Bruker, 2000)'
_computing_molecular_graphics 'SHELXL-97 (Sheldrick, 1997)'
_computing_publication_material 'SHELXL-97 (Sheldrick, 1997)'
_computing_structure_refinement 'SHELXL-97 (Sheldrick, 1997)'
_computing_structure_solution 'SHELXS-97 (Sheldrick, 1990)'
_diffrn_ambient_temperature 291(2)
_diffrn_measured_fraction_theta_full 0.995
_diffrn_measured_fraction_theta_max 0.995
_diffrn_measurement_device_type 'Bruker Smart Aepex CCD'
_diffrn_measurement_method 'phi and omega scans'
_diffrn_radiation_monochromator graphite
_diffrn_radiation_source 'fine-focus sealed tube'
_diffrn_radiation_type MoK\a
_diffrn_radiation_wavelength 0.71073
_diffrn_reflns_av_R_equivalents 0.0386
_diffrn_reflns_av_sigmaI/netI 0.0520
_diffrn_reflns_limit_h_max 12
_diffrn_reflns_limit_h_min -9
_diffrn_reflns_limit_k_max 31
_diffrn_reflns_limit_k_min -31
_diffrn_reflns_limit_l_max 8
_diffrn_reflns_limit_l_min -9
_diffrn_reflns_number 5465
_diffrn_reflns_theta_full 24.97
_diffrn_reflns_theta_max 24.97
_diffrn_reflns_theta_min 2.05
_exptl_absorpt_coefficient_mu 4.692
_exptl_absorpt_correction_T_max 0.5595
_exptl_absorpt_correction_T_min 0.5206
_exptl_absorpt_correction_type multi-scan
_exptl_absorpt_process_details 'SADABS; Bruker, 2000'
_exptl_crystal_colour colorless
_exptl_crystal_density_diffrn 2.325
_exptl_crystal_density_method 'not measured'
_exptl_crystal_description block
_exptl_crystal_F_000 1456
_exptl_crystal_size_max 0.16
_exptl_crystal_size_mid 0.15
_exptl_crystal_size_min 0.14
_refine_diff_density_max 3.405
_refine_diff_density_min -3.429
_refine_diff_density_rms 0.301
_refine_ls_abs_structure_details 'Flack H D (1983), Acta Cryst. A39, 876-881'
_refine_ls_abs_structure_Flack 0.09(8)
_refine_ls_extinction_method none
_refine_ls_goodness_of_fit_ref 1.099
_refine_ls_hydrogen_treatment constr
_refine_ls_matrix_type full
_refine_ls_number_parameters 151
_refine_ls_number_reflns 1997
_refine_ls_number_restraints 107
_refine_ls_restrained_S_all 1.152
_refine_ls_R_factor_all 0.0828
_refine_ls_R_factor_gt 0.0733
_refine_ls_shift/su_max 0.000
_refine_ls_shift/su_mean 0.000
_refine_ls_structure_factor_coef Fsqd
_refine_ls_weighting_details 'calc w=1/[\s^2^(Fo^2^)+(0.0556P)^2^+154.6753P] where P=(Fo^2^+2Fc^2^)/3'
_refine_ls_weighting_scheme calc
_refine_ls_wR_factor_gt 0.1733
_refine_ls_wR_factor_ref 0.1815
_reflns_number_gt 1750
_reflns_number_total 1997
_reflns_threshold_expression >2sigma(I)
_cod_data_source_file cg9012894_si_005.cif
_cod_data_source_block y
_cod_original_sg_symbol_H-M ' Cmc2(1)'
_cod_database_code 4502493

loop_
_symmetry_equiv_pos_as_xyz
'x, y, z'
'-x, -y, z+1/2'
'x, -y, z+1/2'
'-x, y, z'
'x+1/2, y+1/2, z'
'-x+1/2, -y+1/2, z+1/2'
'x+1/2, -y+1/2, z+1/2'
'-x+1/2, y+1/2, z'

loop_
_atom_site_label
_atom_site_type_symbol
_atom_site_fract_x
_atom_site_fract_y
_atom_site_fract_z
_atom_site_U_iso_or_equiv
_atom_site_adp_type
_atom_site_occupancy
_atom_site_symmetry_multiplicity
_atom_site_calc_flag
_atom_site_refinement_flags
Cd1 Cd 0.5000 0.48908(6) -0.0327(3) 0.0228(4) Uani 1 2 d S
Cd2 Cd 0.0000 0.37592(10) 0.2540(7) 0.0778(10) Uani 1 2 d SU
Cd3 Cd 0.0000 0.23973(7) 0.0461(3) 0.0327(5) Uani 1 2 d SU
Br1 Br 0.0000 0.34464(18) -0.0599(9) 0.0955(14) Uani 1 2 d SU
C1 C 0.246(2) 0.4329(8) 0.109(3) 0.039(5) Uani 1 1 d U
H1 H 0.2316 0.4174 0.0043 0.058 Uiso 1 1 calc R
C2 C 0.226(2) 0.4580(8) 0.367(3) 0.041(5) Uani 1 1 d U
H2 H 0.1967 0.4633 0.4770 0.061 Uiso 1 1 calc R
C3 C 0.258(2) 0.3201(9) 0.383(4) 0.045(6) Uani 1 1 d U
H3 H 0.2813 0.3499 0.4379 0.067 Uiso 1 1 calc R
C4 C 0.259(2) 0.2467(8) 0.285(3) 0.044(5) Uani 1 1 d U
H4 H 0.2832 0.2138 0.2562 0.066 Uiso 1 1 calc R
C5 C 0.0000 0.1149(10) 0.039(4) 0.031(6) Uani 1 2 d SU
H5 H 0.0000 0.1193 -0.0784 0.046 Uiso 1 2 calc SR
C6 C 0.0000 0.1309(9) 0.305(3) 0.026(6) Uani 1 2 d SU
H6 H 0.0000 0.1488 0.4068 0.039 Uiso 1 2 calc SR
N1 N 0.3460(16) 0.4578(6) 0.144(2) 0.034(4) Uani 1 1 d U
N2 N 0.3348(15) 0.4750(5) 0.311(2) 0.030(3) Uani 1 1 d U
N3 N 0.1622(15) 0.4317(6) 0.243(2) 0.039(4) Uani 1 1 d U
N4 N 0.1523(17) 0.3147(6) 0.304(2) 0.041(4) Uani 1 1 d U
N5 N 0.1500(17) 0.2674(7) 0.241(2) 0.045(5) Uani 1 1 d U
N6 N 0.3285(16) 0.2788(6) 0.376(2) 0.039(4) Uani 1 1 d U
N7 N 0.0000 0.1520(8) 0.153(3) 0.027(5) Uani 1 2 d SU
N8 N 0.0000 0.0663(8) 0.127(2) 0.036(6) Uani 1 2 d SDU
N9 N 0.0000 0.0804(8) 0.292(2) 0.029(5) Uani 1 2 d SDU
O1 O 1.0000 0.3780(8) 0.598(3) 0.047(6) Uani 1 2 d SU
H1A H 0.9660 0.4071 0.6076 0.047 Uiso 0.50 1 d PR
H1B H 1.0000 0.3645 0.6964 0.047 Uiso 1 2 d SR

loop_
_atom_site_aniso_label
_atom_site_aniso_U_11
_atom_site_aniso_U_22
_atom_site_aniso_U_33
_atom_site_aniso_U_23
_atom_site_aniso_U_13
_atom_site_aniso_U_12
Cd1 0.0291(9) 0.0184(8) 0.0209(8) -0.0016(7) 0.000 0.000
Cd2 0.0148(9) 0.0287(11) 0.190(3) -0.0354(14) 0.000 0.000
Cd3 0.0273(10) 0.0211(9) 0.0498(12) -0.0027(9) 0.000 0.000
Br1 0.084(3) 0.066(2) 0.137(3) 0.034(3) 0.000 0.000
C1 0.041(7) 0.037(6) 0.037(7) -0.006(5) -0.004(5) -0.004(5)
C2 0.038(6) 0.043(6) 0.040(6) -0.004(5) 0.005(5) -0.004(5)
C3 0.043(7) 0.043(7) 0.048(7) -0.003(5) -0.001(5) 0.000(5)
C4 0.042(6) 0.044(6) 0.045(6) -0.004(5) -0.004(5) 0.005(5)
C5 0.032(7) 0.029(7) 0.031(7) -0.004(5) 0.000 0.000
C6 0.030(7) 0.027(7) 0.021(7) -0.002(5) 0.000 0.000
N1 0.033(6) 0.036(5) 0.032(5) 0.000(4) 0.000(4) -0.006(4)
N2 0.028(5) 0.030(5) 0.031(5) -0.002(4) -0.001(4) -0.005(4)
N3 0.035(5) 0.037(6) 0.044(6) -0.006(4) 0.000(5) -0.003(4)
N4 0.037(6) 0.038(5) 0.049(6) -0.003(5) -0.002(5) 0.000(4)
N5 0.042(6) 0.045(6) 0.048(6) -0.004(5) -0.006(5) 0.001(5)
N6 0.035(6) 0.039(5) 0.043(6) -0.003(5) -0.002(5) 0.001(4)
N7 0.027(6) 0.024(6) 0.029(6) 0.000(5) 0.000 0.000
N8 0.035(7) 0.032(7) 0.040(7) 0.000(5) 0.000 0.000
N9 0.031(6) 0.029(6) 0.027(6) -0.002(5) 0.000 0.000
O1 0.047(6) 0.047(6) 0.047(6) -0.0004(11) 0.000 0.000

loop_
_atom_type_symbol
_atom_type_description
_atom_type_scat_dispersion_real
_atom_type_scat_dispersion_imag
_atom_type_scat_source
C C 0.0033 0.0016 'International Tables Vol C Tables 4.2.6.8 and 6.1.1.4'
H H 0.0000 0.0000 'International Tables Vol C Tables 4.2.6.8 and 6.1.1.4'
N N 0.0061 0.0033 'International Tables Vol C Tables 4.2.6.8 and 6.1.1.4'
O O 0.0106 0.0060 'International Tables Vol C Tables 4.2.6.8 and 6.1.1.4'
Cd Cd -0.8075 1.2024 'International Tables Vol C Tables 4.2.6.8 and 6.1.1.4'
Br Br -0.2901 2.4595 'International Tables Vol C Tables 4.2.6.8 and 6.1.1.4'

loop_
_geom_angle_atom_site_label_1
_geom_angle_atom_site_label_2
_geom_angle_atom_site_label_3
_geom_angle
_geom_angle_site_symmetry_1
_geom_angle_site_symmetry_3
N9 Cd1 N1 94.4(5) 6_554 4_655
N9 Cd1 N1 94.4(5) 6_554 .
N1 Cd1 N1 91.4(9) 4_655 .
N9 Cd1 N2 90.4(5) 6_554 3_564
N1 Cd1 N2 174.3(6) 4_655 3_564
N1 Cd1 N2 85.2(5) . 3_564
N9 Cd1 N2 90.4(5) 6_554 2_664
N1 Cd1 N2 85.2(5) 4_655 2_664
N1 Cd1 N2 174.3(6) . 2_664
N2 Cd1 N2 97.7(8) 3_564 2_664
N9 Cd1 N8 174.7(8) 6_554 5
N1 Cd1 N8 89.3(5) 4_655 5
N1 Cd1 N8 89.3(5) . 5
N2 Cd1 N8 86.1(5) 3_564 5
N2 Cd1 N8 86.1(5) 2_664 5
N3 Cd2 N3 99.8(8) . 4
N3 Cd2 N4 171.2(7) . 4
N3 Cd2 N4 85.0(5) 4 4
N3 Cd2 N4 85.0(5) . .
N3 Cd2 N4 171.2(7) 4 .
N4 Cd2 N4 89.2(9) 4 .
N3 Cd2 Br1 99.7(5) . .
N3 Cd2 Br1 99.7(5) 4 .
N4 Cd2 Br1 86.7(5) 4 .
N4 Cd2 Br1 86.7(5) . .
N6 Cd3 N6 104.6(9) 7_454 6_554
N6 Cd3 N5 170.6(6) 7_454 .
N6 Cd3 N5 84.0(6) 6_554 .
N6 Cd3 N5 84.0(6) 7_454 4
N6 Cd3 N5 170.6(6) 6_554 4
N5 Cd3 N5 87.1(9) . 4
N6 Cd3 N7 90.1(5) 7_454 .
N6 Cd3 N7 90.1(5) 6_554 .
N5 Cd3 N7 93.9(6) . .
N5 Cd3 N7 93.9(6) 4 .
N6 Cd3 Br1 91.9(4) 7_454 .
N6 Cd3 Br1 91.9(4) 6_554 .
N5 Cd3 Br1 83.8(5) . .
N5 Cd3 Br1 83.8(5) 4 .
N7 Cd3 Br1 176.7(6) . .
Cd2 Br1 Cd3 91.6(2) . .
N1 C1 N3 113(2) . .
N1 C1 H1 123.5 . .
N3 C1 H1 123.5 . .
N2 C2 N3 111.9(18) . .
N2 C2 H2 124.0 . .
N3 C2 H2 124.0 . .
N4 C3 N6 113(2) . .
N4 C3 H3 123.5 . .
N6 C3 H3 123.5 . .
N6 C4 N5 111.9(18) . .
N6 C4 H4 124.1 . .
N5 C4 H4 124.1 . .
N7 C5 N8 109(3) . .
N7 C5 H5 125.4 . .
N8 C5 H5 125.4 . .
N7 C6 N9 111(2) . .
N7 C6 H6 124.6 . .
N9 C6 H6 124.6 . .
C1 N1 N2 107.2(18) . .
C1 N1 Cd1 130.5(16) . .
N2 N1 Cd1 120.8(12) . .
C2 N2 N1 106.3(16) . .
C2 N2 Cd1 128.7(14) . 2_665
N1 N2 Cd1 123.8(12) . 2_665
C2 N3 C1 101.6(16) . .
C2 N3 Cd2 132.7(14) . .
C1 N3 Cd2 122.7(14) . .
C3 N4 N5 107.1(18) . .
C3 N4 Cd2 128.1(15) . .
N5 N4 Cd2 124.5(14) . .
C4 N5 N4 105.4(18) . .
C4 N5 Cd3 130.3(15) . .
N4 N5 Cd3 123.0(14) . .
C3 N6 C4 103(2) . .
C3 N6 Cd3 126.9(17) . 6
C4 N6 Cd3 128.2(14) . 6
C6 N7 C5 108(2) . .
C6 N7 Cd3 135.0(17) . .
C5 N7 Cd3 117.4(19) . .
N9 N8 C5 102(2) . .
N9 N8 Cd1 137.6(17) . 5_445
C5 N8 Cd1 120.0(16) . 5_445
C6 N9 N8 110(2) . .
C6 N9 Cd1 138.9(16) . 6
N8 N9 Cd1 111.0(15) . 6
H1A O1 H1B 107.0 . .

loop_
_geom_bond_atom_site_label_1
_geom_bond_atom_site_label_2
_geom_bond_distance
_geom_bond_site_symmetry_2
Cd1 N9 2.28(2) 6_554
Cd1 N1 2.311(17) 4_655
Cd1 N1 2.311(17) .
Cd1 N2 2.355(15) 3_564
Cd1 N2 2.355(15) 2_664
Cd1 N8 2.38(2) 5
Cd2 N3 2.277(16) .
Cd2 N3 2.277(16) 4
Cd2 N4 2.328(17) 4
Cd2 N4 2.328(18) .
Cd2 Br1 2.598(9) .
Cd3 N6 2.328(17) 7_454
Cd3 N6 2.328(17) 6_554
Cd3 N5 2.337(18) .
Cd3 N5 2.337(18) 4
Cd3 N7 2.45(2) .
Cd3 Br1 2.879(5) .
C1 N1 1.29(3) .
C1 N3 1.39(3) .
C1 H1 0.9300 .
C2 N2 1.32(3) .
C2 N3 1.38(3) .
C2 H2 0.9300 .
C3 N4 1.30(3) .
C3 N6 1.33(3) .
C3 H3 0.9300 .
C4 N6 1.33(3) .
C4 N5 1.34(3) .
C4 H4 0.9300 .
C5 N7 1.32(3) .
C5 N8 1.45(4) .
C5 H5 0.9300 .
C6 N7 1.31(3) .
C6 N9 1.33(3) .
C6 H6 0.9300 .
N1 N2 1.39(2) .
N2 Cd1 2.355(15) 2_665
N4 N5 1.34(2) .
N6 Cd3 2.328(17) 6
N8 N9 1.353(5) .
N8 Cd1 2.38(2) 5_445
N9 Cd1 2.28(2) 6
O1 H1A 0.8500 .
O1 H1B 0.8497 .
